data_4064574
loop_
_publ_author_name
'Harrison, Daniel P.'
'Nichols-Nielander, Adam C.'
'Zottig, Victor E.'
'Strausberg, Laura'
'Salomon, Rebecca J.'
'Trindle, Carl O.'
'Sabat, Michal'
'Gunnoe, T. Brent'
'Iovan, Diana A.'
'Myers, William H.'
'Harman, W. Dean'

_publ_section_title
;
 Hyperdistorted Tungsten Allyl Complexes and Their Stereoselective
 Deprotonation to Form Dihapto-Coordinated Dienes
;
_journal_issue 9
_journal_name_full Organometallics
_journal_page_first 2587
_journal_paper_doi 10.1021/om200183m
_journal_volume 30
_journal_year 2011
_chemical_formula_sum 'C16 H27 B F3 N7 O4 P S W'
_chemical_formula_weight 696.14
_chemical_name_systematic
; 
 ? 
;
_space_group_IT_number 14
_symmetry_cell_setting monoclinic
_symmetry_space_group_name_Hall '-P 2ybc'
_symmetry_space_group_name_H-M 'P 1 21/c 1'
_atom_sites_solution_hydrogens difmap
_atom_sites_solution_primary direct
_atom_sites_solution_secondary difmap
_audit_creation_method SHELXL-97
_cell_angle_alpha 90.00
_cell_angle_beta 96.209(1)
_cell_angle_gamma 90.00
_cell_formula_units_Z 4
_cell_length_a 9.8009(2)
_cell_length_b 15.2066(3)
_cell_length_c 16.5637(3)
_cell_measurement_reflns_used 7896
_cell_measurement_temperature 153(2)
_cell_measurement_theta_max 29.73
_cell_measurement_theta_min 2.47
_cell_volume 2454.15(8)
_computing_cell_refinement 'Bruker SAINT'
_computing_data_collection 'Bruker APEX2'
_computing_data_reduction 'Bruker SAINT'
_computing_molecular_graphics 'Bruker SHELXTL'
_computing_publication_material 'Bruker SHELXTL'
_computing_structure_refinement 'SHELXL-97 (Sheldrick, 2008)'
_computing_structure_solution 'SHELXS-97 (Sheldrick, 2008)'
_diffrn_ambient_temperature 153(2)
_diffrn_measured_fraction_theta_full 0.942
_diffrn_measured_fraction_theta_max 0.942
_diffrn_measurement_device_type 'Bruker APEX-II CCD'
_diffrn_measurement_method '\f and \w scans'
_diffrn_radiation_monochromator graphite
_diffrn_radiation_source 'fine-focus sealed tube'
_diffrn_radiation_type MoK\a
_diffrn_radiation_wavelength 0.71073
_diffrn_reflns_av_R_equivalents 0.0352
_diffrn_reflns_av_sigmaI/netI 0.0368
_diffrn_reflns_limit_h_max 15
_diffrn_reflns_limit_h_min -15
_diffrn_reflns_limit_k_max 23
_diffrn_reflns_limit_k_min -21
_diffrn_reflns_limit_l_max 25
_diffrn_reflns_limit_l_min -23
_diffrn_reflns_number 27929
_diffrn_reflns_theta_full 36.03
_diffrn_reflns_theta_max 33.03
_diffrn_reflns_theta_min 1.82
_exptl_absorpt_coefficient_mu 4.918
_exptl_absorpt_correction_T_max 0.5899
_exptl_absorpt_correction_T_min 0.2937
_exptl_absorpt_correction_type empirical
_exptl_absorpt_process_details 'Bruker SADABS'
_exptl_crystal_colour yellow
_exptl_crystal_density_diffrn 1.884
_exptl_crystal_density_meas 0
_exptl_crystal_density_method 'not measured'
_exptl_crystal_description needle
_exptl_crystal_F_000 1364
_exptl_crystal_size_max 0.33
_exptl_crystal_size_mid 0.18
_exptl_crystal_size_min 0.12
_refine_diff_density_max 2.049
_refine_diff_density_min -0.614
_refine_diff_density_rms 0.129
_refine_ls_extinction_coef 0
_refine_ls_extinction_method none
_refine_ls_goodness_of_fit_ref 0.742
_refine_ls_hydrogen_treatment mixed
_refine_ls_matrix_type full
_refine_ls_number_parameters 401
_refine_ls_number_reflns 7805
_refine_ls_number_restraints 0
_refine_ls_restrained_S_all 0.742
_refine_ls_R_factor_all 0.0444
_refine_ls_R_factor_gt 0.0301
_refine_ls_shift/su_max 0.008
_refine_ls_shift/su_mean 0.003
_refine_ls_structure_factor_coef Fsqd
_refine_ls_weighting_details 'calc w=1/[\s^2^(Fo^2^)+(0.1000P)^2^+0.0000P] where P=(Fo^2^+2Fc^2^)/3'
_refine_ls_weighting_scheme calc
_refine_ls_wR_factor_gt 0.0895
_refine_ls_wR_factor_ref 0.1029
_reflns_number_gt 6195
_reflns_number_total 9167
_reflns_threshold_expression >2sigma(I)
_cod_data_source_file om200183m_si_002.cif
_cod_data_source_block C16H27BF3N7O4PSW
_cod_depositor_comments
;
The following automatic conversions were performed:

'_symmetry_cell_setting' value 'Monoclinic' changed to 'monoclinic'
according to /home/saulius/struct/CIF-dictionaries/cif_core.dic
dictionary named 'cif_core.dic' version 2.4.1 from 2010-06-29.

Automatic conversion script
Id: cif_fix_values 1715 2011-07-08 13:25:40Z adriana 
;
_cod_original_sg_symbol_H-M P2(1)/c
_cod_database_code 4064574

loop_
_symmetry_equiv_pos_as_xyz
'x, y, z'
'-x, y+1/2, -z+1/2'
'-x, -y, -z'
'x, -y-1/2, z-1/2'

loop_
_atom_site_label
_atom_site_type_symbol
_atom_site_fract_x
_atom_site_fract_y
_atom_site_fract_z
_atom_site_U_iso_or_equiv
_atom_site_adp_type
_atom_site_occupancy
_atom_site_symmetry_multiplicity
_atom_site_calc_flag
_atom_site_refinement_flags
W1 W 0.750180(14) 0.174289(8) 0.830831(8) 0.02258(6) Uani 1 1 d .
S1 S 0.14617(12) 0.30622(7) 0.08519(7) 0.0374(2) Uani 1 1 d .
P1 P 0.59248(11) 0.25790(7) 0.91701(6) 0.0309(2) Uani 1 1 d .
F1 F 0.3280(5) 0.4231(3) 0.0566(4) 0.1115(19) Uani 1 1 d .
F2 F 0.1278(7) 0.4433(3) -0.0090(2) 0.126(2) Uani 1 1 d .
F3 F 0.1654(4) 0.47479(18) 0.11565(18) 0.0565(8) Uani 1 1 d .
O1 O 0.6414(4) 0.2662(2) 0.6785(2) 0.0574(10) Uani 1 1 d .
O2 O 0.1784(4) 0.2555(2) 0.0173(3) 0.0602(10) Uani 1 1 d .
O3 O 0.2244(4) 0.2904(3) 0.1608(2) 0.0629(12) Uani 1 1 d .
O4 O 0.0007(4) 0.3145(3) 0.0901(3) 0.0684(13) Uani 1 1 d .
N1 N 0.8090(3) 0.10179(19) 0.94670(18) 0.0244(6) Uani 1 1 d .
N2 N 0.7733(3) 0.01581(19) 0.95311(17) 0.0232(5) Uani 1 1 d .
N3 N 0.8111(3) 0.0514(2) 0.77483(18) 0.0266(6) Uani 1 1 d .
N4 N 0.7852(3) -0.0282(2) 0.80848(18) 0.0252(6) Uani 1 1 d .
N5 N 0.5662(3) 0.09451(19) 0.81875(18) 0.0252(6) Uani 1 1 d .
N6 N 0.5625(3) 0.01232(19) 0.85218(18) 0.0255(6) Uani 1 1 d .
N7 N 0.6883(4) 0.2289(2) 0.7400(2) 0.0325(7) Uani 1 1 d .
C1 C 0.8709(5) 0.2968(3) 0.8809(3) 0.0459(11) Uani 1 1 d .
C4 C 0.8156(4) -0.0138(3) 1.0276(2) 0.0280(7) Uani 1 1 d .
C5 C 0.8803(4) 0.0532(3) 1.0718(2) 0.0328(8) Uani 1 1 d .
C6 C 0.8744(4) 0.1243(3) 1.0194(2) 0.0299(7) Uani 1 1 d .
C7 C 0.8252(4) -0.0928(3) 0.7618(2) 0.0303(8) Uani 1 1 d .
C8 C 0.8788(5) -0.0557(3) 0.6964(3) 0.0367(9) Uani 1 1 d .
C9 C 0.8665(4) 0.0339(3) 0.7065(2) 0.0330(8) Uani 1 1 d .
C10 C 0.4372(4) -0.0223(3) 0.8325(2) 0.0321(8) Uani 1 1 d .
C11 C 0.3581(4) 0.0372(3) 0.7864(3) 0.0388(10) Uani 1 1 d .
C12 C 0.4415(4) 0.1083(3) 0.7776(2) 0.0340(8) Uani 1 1 d .
C13 C 0.6618(7) 0.3317(4) 0.9980(3) 0.0472(12) Uani 1 1 d .
C14 C 0.4940(6) 0.1837(4) 0.9731(4) 0.0442(12) Uani 1 1 d .
C15 C 0.4697(9) 0.3273(5) 0.8565(4) 0.068(2) Uani 1 1 d .
C16 C 0.1944(7) 0.4165(3) 0.0600(3) 0.0521(13) Uani 1 1 d .
C2B C 0.9377(9) 0.2651(6) 0.8116(6) 0.0452(18) Uani 0.59 1 d P
B1 B 0.6993(4) -0.0336(3) 0.8818(2) 0.0259(7) Uani 1 1 d .
C2A C 0.9735(10) 0.2345(6) 0.8634(7) 0.0304(19) Uani 0.40 1 d P
C3A C 0.9722(12) 0.2126(9) 0.7819(8) 0.038(2) Uani 0.40 1 d P
C3B C 0.9952(9) 0.1829(6) 0.8208(7) 0.046(2) Uani 0.60 1 d P
H9 H 0.890(5) 0.077(3) 0.678(3) 0.037(13) Uiso 1 1 d .
H8 H 0.926(6) -0.086(3) 0.655(3) 0.050(15) Uiso 1 1 d .
H1B H 0.683(4) -0.102(3) 0.900(2) 0.019(10) Uiso 1 1 d .
H7 H 0.810(6) -0.149(4) 0.771(3) 0.047(14) Uiso 1 1 d .
H10 H 0.418(4) -0.078(3) 0.849(2) 0.021(10) Uiso 1 1 d .
H11 H 0.276(6) 0.036(4) 0.766(4) 0.057(16) Uiso 1 1 d .
H12 H 0.417(8) 0.146(5) 0.744(5) 0.10(3) Uiso 1 1 d .
H4 H 0.793(5) -0.072(3) 1.045(3) 0.038(13) Uiso 1 1 d .
H5 H 0.916(6) 0.050(3) 1.123(3) 0.050(15) Uiso 1 1 d .
H6 H 0.908(6) 0.178(3) 1.030(3) 0.036(14) Uiso 1 1 d .
H13A H 0.726(6) 0.299(4) 1.033(4) 0.053(16) Uiso 1 1 d .
H13B H 0.593(7) 0.350(4) 1.018(4) 0.066(19) Uiso 1 1 d .
H13C H 0.713(5) 0.378(4) 0.979(3) 0.043(14) Uiso 1 1 d .
H15C H 0.434(8) 0.301(5) 0.815(4) 0.07(2) Uiso 1 1 d .
H15A H 0.515(8) 0.376(5) 0.831(4) 0.09(2) Uiso 1 1 d .
H15B H 0.406(6) 0.361(4) 0.889(3) 0.055(16) Uiso 1 1 d .
H14A H 0.459(7) 0.222(4) 0.989(4) 0.05(2) Uiso 1 1 d .
H14B H 0.549(7) 0.139(5) 1.004(4) 0.07(2) Uiso 1 1 d .
H14C H 0.428(10) 0.139(6) 0.951(5) 0.12(3) Uiso 1 1 d .

loop_
_atom_site_aniso_label
_atom_site_aniso_U_11
_atom_site_aniso_U_22
_atom_site_aniso_U_33
_atom_site_aniso_U_23
_atom_site_aniso_U_13
_atom_site_aniso_U_12
W1 0.02586(9) 0.01768(8) 0.02521(9) 0.00374(4) 0.00734(5) 0.00082(5)
S1 0.0354(5) 0.0324(5) 0.0425(6) -0.0091(4) -0.0043(4) 0.0004(4)
P1 0.0346(5) 0.0279(5) 0.0313(5) 0.0030(4) 0.0091(4) 0.0085(4)
F1 0.103(4) 0.069(3) 0.179(5) -0.014(3) 0.088(4) -0.030(2)
F2 0.259(8) 0.069(3) 0.0401(19) 0.0114(18) -0.029(3) 0.015(3)
F3 0.086(2) 0.0319(14) 0.0498(16) -0.0085(12) 0.0000(16) 0.0004(14)
O1 0.083(3) 0.049(2) 0.0408(18) 0.0220(15) 0.0091(17) 0.0207(19)
O2 0.055(2) 0.049(2) 0.077(3) -0.0287(19) 0.0063(19) 0.0113(17)
O3 0.079(3) 0.0369(19) 0.065(3) 0.0103(16) -0.027(2) -0.0172(18)
O4 0.040(2) 0.072(3) 0.093(3) -0.051(2) 0.010(2) -0.0110(17)
N1 0.0234(14) 0.0228(14) 0.0270(14) 0.0032(11) 0.0036(11) 0.0010(11)
N2 0.0228(13) 0.0228(13) 0.0243(13) 0.0065(10) 0.0046(10) -0.0013(11)
N3 0.0300(16) 0.0230(14) 0.0282(14) 0.0033(11) 0.0096(12) 0.0028(11)
N4 0.0298(15) 0.0202(13) 0.0261(14) 0.0008(11) 0.0059(11) -0.0005(11)
N5 0.0267(15) 0.0236(14) 0.0254(14) 0.0040(11) 0.0029(11) 0.0012(11)
N6 0.0268(14) 0.0222(14) 0.0275(14) 0.0032(11) 0.0025(11) -0.0010(11)
N7 0.0399(19) 0.0276(16) 0.0314(16) 0.0090(12) 0.0099(14) 0.0069(13)
C1 0.043(2) 0.033(2) 0.065(3) -0.009(2) 0.020(2) -0.0146(19)
C4 0.0200(15) 0.038(2) 0.0266(17) 0.0107(14) 0.0037(12) 0.0018(14)
C5 0.0273(18) 0.045(2) 0.0249(18) 0.0039(15) -0.0001(14) 0.0003(16)
C6 0.0223(16) 0.038(2) 0.0296(18) -0.0051(15) 0.0023(13) -0.0014(15)
C7 0.035(2) 0.0233(17) 0.0338(19) 0.0006(14) 0.0070(15) 0.0026(14)
C8 0.049(2) 0.031(2) 0.032(2) -0.0049(15) 0.0124(17) 0.0061(17)
C9 0.042(2) 0.0300(19) 0.0285(18) 0.0038(14) 0.0134(16) 0.0058(16)
C10 0.0303(18) 0.039(2) 0.0262(17) 0.0007(15) 0.0012(14) -0.0089(16)
C11 0.0254(19) 0.053(3) 0.036(2) 0.0040(18) -0.0060(16) -0.0027(18)
C12 0.0303(19) 0.043(2) 0.0282(18) 0.0046(16) -0.0016(15) 0.0070(16)
C13 0.056(3) 0.043(3) 0.045(3) -0.011(2) 0.017(2) -0.002(2)
C14 0.043(3) 0.045(3) 0.050(3) -0.004(2) 0.029(2) -0.003(2)
C15 0.082(5) 0.069(4) 0.052(4) 0.004(3) 0.001(3) 0.050(4)
C16 0.078(4) 0.039(3) 0.041(3) 0.0027(19) 0.016(2) 0.009(2)
C2B 0.040(4) 0.036(4) 0.062(5) -0.003(4) 0.018(4) -0.018(3)
B1 0.031(2) 0.0210(17) 0.0270(18) 0.0034(13) 0.0073(15) -0.0049(15)
C2A 0.026(4) 0.024(4) 0.043(6) 0.001(4) 0.015(4) -0.012(3)
C3A 0.034(6) 0.040(7) 0.045(7) 0.002(5) 0.025(5) -0.015(5)
C3B 0.035(4) 0.051(5) 0.054(6) 0.002(4) 0.016(4) -0.016(3)

loop_
_atom_type_symbol
_atom_type_description
_atom_type_scat_dispersion_real
_atom_type_scat_dispersion_imag
_atom_type_scat_source
C C 0.0033 0.0016 'International Tables Vol C Tables 4.2.6.8 and 6.1.1.4'
H H 0.0000 0.0000 'International Tables Vol C Tables 4.2.6.8 and 6.1.1.4'
B B 0.0013 0.0007 'International Tables Vol C Tables 4.2.6.8 and 6.1.1.4'
N N 0.0061 0.0033 'International Tables Vol C Tables 4.2.6.8 and 6.1.1.4'
O O 0.0106 0.0060 'International Tables Vol C Tables 4.2.6.8 and 6.1.1.4'
F F 0.0171 0.0103 'International Tables Vol C Tables 4.2.6.8 and 6.1.1.4'
P P 0.1023 0.0942 'International Tables Vol C Tables 4.2.6.8 and 6.1.1.4'
S S 0.1246 0.1234 'International Tables Vol C Tables 4.2.6.8 and 6.1.1.4'
W W -0.8490 6.8722 'International Tables Vol C Tables 4.2.6.8 and 6.1.1.4'

loop_
_geom_angle_atom_site_label_1
_geom_angle_atom_site_label_2
_geom_angle_atom_site_label_3
_geom_angle
N7 W1 N5 88.79(14)
N7 W1 N3 97.14(13)
N5 W1 N3 75.28(11)
N7 W1 N1 174.87(14)
N5 W1 N1 86.43(11)
N3 W1 N1 83.47(11)
N7 W1 C1 92.38(18)
N5 W1 C1 150.89(15)
N3 W1 C1 133.21(15)
N1 W1 C1 90.88(16)
N7 W1 C2B 79.0(3)
N5 W1 C2B 166.8(3)
N3 W1 C2B 101.0(2)
N1 W1 C2B 105.9(3)
C1 W1 C2B 36.6(3)
N7 W1 C2A 103.6(3)
N5 W1 C2A 166.7(3)
N3 W1 C2A 97.9(3)
N1 W1 C2A 81.4(3)
C1 W1 C2A 35.6(3)
C2B W1 C2A 24.5(3)
N7 W1 C3B 99.6(3)
N5 W1 C3B 147.5(2)
N3 W1 C3B 72.6(2)
N1 W1 C3B 85.4(3)
C1 W1 C3B 60.6(3)
C2B W1 C3B 33.4(3)
C2A W1 C3B 26.2(3)
N7 W1 C3A 81.0(4)
N5 W1 C3A 148.8(3)
N3 W1 C3A 76.9(3)
N1 W1 C3A 104.1(4)
C1 W1 C3A 59.6(3)
C2B W1 C3A 24.1(3)
C2A W1 C3A 33.2(4)
C3B W1 C3A 18.7(3)
N7 W1 P1 93.96(11)
N5 W1 P1 77.42(9)
N3 W1 P1 150.21(8)
N1 W1 P1 83.17(8)
C1 W1 P1 73.48(12)
C2B W1 P1 108.2(2)
C2A W1 P1 106.2(2)
C3B W1 P1 132.4(2)
C3A W1 P1 132.3(3)
O3 S1 O2 117.4(3)
O3 S1 O4 114.1(3)
O2 S1 O4 113.4(2)
O3 S1 C16 103.4(2)
O2 S1 C16 103.5(2)
O4 S1 C16 102.5(3)
C14 P1 C15 106.7(4)
C14 P1 C13 100.6(3)
C15 P1 C13 102.7(3)
C14 P1 W1 111.5(2)
C15 P1 W1 112.7(2)
C13 P1 W1 121.2(2)
C6 N1 N2 106.0(3)
C6 N1 W1 134.2(3)
N2 N1 W1 119.8(2)
C4 N2 N1 109.8(3)
C4 N2 B1 128.8(3)
N1 N2 B1 121.4(3)
C9 N3 N4 106.3(3)
C9 N3 W1 132.9(3)
N4 N3 W1 120.6(2)
C7 N4 N3 109.6(3)
C7 N4 B1 129.2(3)
N3 N4 B1 120.5(3)
C12 N5 N6 106.5(3)
C12 N5 W1 131.3(3)
N6 N5 W1 122.2(2)
C10 N6 N5 108.8(3)
C10 N6 B1 129.7(3)
N5 N6 B1 118.8(3)
O1 N7 W1 177.8(3)
C2A C1 C2B 40.6(5)
C2A C1 W1 74.8(4)
C2B C1 W1 73.1(3)
N2 C4 C5 108.9(3)
C4 C5 C6 105.0(3)
N1 C6 C5 110.3(4)
N4 C7 C8 108.4(4)
C7 C8 C9 105.3(4)
N3 C9 C8 110.3(4)
N6 C10 C11 108.9(4)
C10 C11 C12 105.8(4)
N5 C12 C11 110.0(4)
F2 C16 F1 109.8(6)
F2 C16 F3 105.8(5)
F1 C16 F3 105.4(5)
F2 C16 S1 111.7(5)
F1 C16 S1 111.5(4)
F3 C16 S1 112.2(4)
C3B C2B C1 115.2(8)
C3B C2B W1 76.5(5)
C1 C2B W1 70.4(3)
N2 B1 N6 110.4(3)
N2 B1 N4 109.2(3)
N6 B1 N4 104.6(3)
C3A C2A C1 115.0(10)
C3A C2A W1 77.1(6)
C1 C2A W1 69.7(4)
C2A C3A W1 69.7(5)
C2B C3B W1 70.1(5)

loop_
_geom_bond_atom_site_label_1
_geom_bond_atom_site_label_2
_geom_bond_distance
W1 N7 1.767(3)
W1 N5 2.165(3)
W1 N3 2.198(3)
W1 N1 2.234(3)
W1 C1 2.313(4)
W1 C2B 2.348(7)
W1 C2A 2.380(9)
W1 C3B 2.428(9)
W1 C3A 2.473(10)
W1 P1 2.5535(10)
S1 O3 1.417(4)
S1 O2 1.427(4)
S1 O4 1.442(4)
S1 C16 1.803(6)
P1 C14 1.806(5)
P1 C15 1.818(6)
P1 C13 1.823(5)
F1 C16 1.321(8)
F2 C16 1.318(7)
F3 C16 1.332(6)
O1 N7 1.212(4)
N1 C6 1.345(5)
N1 N2 1.361(4)
N2 C4 1.336(4)
N2 B1 1.517(5)
N3 C9 1.334(5)
N3 N4 1.367(4)
N4 C7 1.336(5)
N4 B1 1.553(5)
N5 C12 1.349(5)
N5 N6 1.369(4)
N6 C10 1.344(5)
N6 B1 1.544(5)
C1 C2A 1.434(11)
C1 C2B 1.463(10)
C4 C5 1.369(6)
C5 C6 1.385(6)
C7 C8 1.375(6)
C8 C9 1.380(6)
C10 C11 1.369(6)
C11 C12 1.373(6)
C2B C3B 1.373(13)
C2A C3A 1.389(16)
